data_4120103
loop_
_publ_author_name
'Jian Zhao'
'Kazuaki Oniwa'
'Naoki Asao'
'Yoshinori Yamamoto'
'Tienan Jin'

_publ_contact_author_email tjin@m.tohoku.ac.jp
_publ_contact_author_name 'Tienan Jin'
_publ_contact_author_phone 81-22-217-6177
_publ_section_title
;
 Pd-Catalyzed Cascade Crossover Annulation of o-Alkynylarylhalides and
 Diarylacetylenes Leading to Dibenzo[a,e]pentalenes
;
_journal_name_full 'Journal of the American Chemical Society'
_journal_page_first 10222
_journal_page_last 10225
_journal_paper_doi 10.1021/ja403382d
_journal_volume 135
_journal_year 2013
_chemical_formula_moiety 'C30 H20 O'
_chemical_formula_sum 'C30 H20 O'
_chemical_formula_weight 396.46
_chemical_name_systematic
;
 ?
;
_space_group_IT_number 61
_symmetry_cell_setting orthorhombic
_symmetry_space_group_name_Hall '-P 2ac 2ab'
_symmetry_space_group_name_H-M 'P b c a'
_atom_sites_solution_hydrogens geom
_atom_sites_solution_primary direct
_atom_sites_solution_secondary difmap
_audit_creation_method SHELXL-97
_cell_angle_alpha 90.00
_cell_angle_beta 90.00
_cell_angle_gamma 90.00
_cell_formula_units_Z 8
_cell_length_a 7.5545(2)
_cell_length_b 50.5515(15)
_cell_length_c 10.7005(4)
_cell_measurement_temperature 300
_cell_volume 4086.4(2)
_computing_cell_refinement 'RAPID AUTO'
_computing_data_collection 'RAPID AUTO'
_computing_data_reduction 'RAPID AUTO'
_computing_molecular_graphics 'Yadokari-XG 2009 (Wakita Nemoto et al., 2009)'
_computing_publication_material 'Yadokari-XG 2009 (Wakita,Nemoto et al., 2009)'
_computing_structure_refinement 'SHELXL-97 (Sheldrick, 1997)'
_computing_structure_solution 'Il Milione (Burla, et al., 2007)'
_diffrn_ambient_temperature 300
_diffrn_detector_area_resol_mean 10.000
_diffrn_measured_fraction_theta_full 0.998
_diffrn_measured_fraction_theta_max 0.998
_diffrn_measurement_device_type 'Rigaku R-AXIS RAPID'
_diffrn_measurement_method \w
_diffrn_radiation_source 'sealed x-ray tube'
_diffrn_radiation_type MoK\a
_diffrn_radiation_wavelength 0.71075
_diffrn_reflns_av_R_equivalents 0.0541
_diffrn_reflns_av_sigmaI/netI 0.0261
_diffrn_reflns_limit_h_max 9
_diffrn_reflns_limit_h_min -9
_diffrn_reflns_limit_k_max 65
_diffrn_reflns_limit_k_min -59
_diffrn_reflns_limit_l_max 13
_diffrn_reflns_limit_l_min -13
_diffrn_reflns_number 40823
_diffrn_reflns_theta_full 27.48
_diffrn_reflns_theta_max 27.48
_diffrn_reflns_theta_min 3.08
_exptl_absorpt_coefficient_mu 0.076
_exptl_absorpt_correction_T_max 0.966
_exptl_absorpt_correction_T_min 0.819
_exptl_absorpt_correction_type multi-scan
_exptl_absorpt_process_details 'ABSCOR (RIGAKU, 1995)'
_exptl_crystal_colour brown
_exptl_crystal_density_diffrn 1.289
_exptl_crystal_description platlet
_exptl_crystal_F_000 1664
_exptl_crystal_size_max 1.2
_exptl_crystal_size_mid 1.0
_exptl_crystal_size_min 0.2
_refine_diff_density_max 0.196
_refine_diff_density_min -0.252
_refine_diff_density_rms 0.052
_refine_ls_extinction_method none
_refine_ls_goodness_of_fit_ref 1.079
_refine_ls_hydrogen_treatment noref
_refine_ls_matrix_type full
_refine_ls_number_parameters 360
_refine_ls_number_reflns 4653
_refine_ls_number_restraints 0
_refine_ls_restrained_S_all 1.079
_refine_ls_R_factor_all 0.0899
_refine_ls_R_factor_gt 0.0543
_refine_ls_shift/su_max 0.000
_refine_ls_shift/su_mean 0.000
_refine_ls_structure_factor_coef Fsqd
_refine_ls_weighting_details 'calc w=1/[\s^2^(Fo^2^)+(0.0505P)^2^+1.4950P] where P=(Fo^2^+2Fc^2^)/3'
_refine_ls_weighting_scheme calc
_refine_ls_wR_factor_gt 0.1241
_refine_ls_wR_factor_ref 0.1399
_reflns_number_gt 3021
_reflns_number_total 4653
_reflns_threshold_expression >2sigma(I)
_cod_data_source_file ja403382d_si_002.cif
_cod_data_source_block ydkr
_cod_database_code 4120103

loop_
_symmetry_equiv_pos_as_xyz
'x, y, z'
'-x+1/2, -y, z+1/2'
'x+1/2, -y+1/2, -z'
'-x, y+1/2, -z+1/2'
'-x, -y, -z'
'x-1/2, y, -z-1/2'
'-x-1/2, y-1/2, z'
'x, -y-1/2, z-1/2'

loop_
_atom_site_label
_atom_site_type_symbol
_atom_site_fract_x
_atom_site_fract_y
_atom_site_fract_z
_atom_site_U_iso_or_equiv
_atom_site_adp_type
_atom_site_occupancy
_atom_site_symmetry_multiplicity
_atom_site_calc_flag
C1 C 0.9196(3) 0.14021(4) 0.35313(18) 0.0419(5) Uani 1 1 d
C2 C 1.0010(3) 0.16495(4) 0.34384(19) 0.0449(5) Uani 1 1 d
C3 C 0.9205(3) 0.18741(4) 0.3907(2) 0.0463(5) Uani 1 1 d
C4 C 0.7545(3) 0.18584(4) 0.44737(19) 0.0416(4) Uani 1 1 d
C5 C 0.6705(2) 0.16157(3) 0.45511(17) 0.0357(4) Uani 1 1 d
C6 C 0.7548(2) 0.13851(3) 0.40826(17) 0.0357(4) Uani 1 1 d
C7 C 0.6413(2) 0.11503(3) 0.43570(17) 0.0358(4) Uani 1 1 d
C8 C 0.4941(2) 0.12411(3) 0.49485(17) 0.0363(4) Uani 1 1 d
C9 C 0.5007(2) 0.15281(3) 0.50780(17) 0.0363(4) Uani 1 1 d
C10 C 0.3519(2) 0.16199(3) 0.56492(17) 0.0350(4) Uani 1 1 d
C11 C 0.2380(2) 0.13852(3) 0.59181(17) 0.0353(4) Uani 1 1 d
C12 C 0.3242(2) 0.11535(3) 0.54739(17) 0.0361(4) Uani 1 1 d
C13 C 0.2424(3) 0.09098(4) 0.55685(19) 0.0430(5) Uani 1 1 d
C14 C 0.0747(3) 0.08963(4) 0.6121(2) 0.0471(5) Uani 1 1 d
C15 C -0.0090(3) 0.11207(4) 0.65499(19) 0.0452(5) Uani 1 1 d
C16 C 0.0714(3) 0.13683(4) 0.64481(18) 0.0406(4) Uani 1 1 d
C17 C 0.6880(2) 0.08745(3) 0.40648(18) 0.0376(4) Uani 1 1 d
C18 C 0.7595(3) 0.08038(4) 0.29090(19) 0.0441(5) Uani 1 1 d
C19 C 0.7992(3) 0.05431(4) 0.2648(2) 0.0509(5) Uani 1 1 d
C20 C 0.7703(3) 0.03452(4) 0.3525(2) 0.0466(5) Uani 1 1 d
C21 C 0.7016(3) 0.04137(4) 0.4683(2) 0.0466(5) Uani 1 1 d
C22 C 0.6606(3) 0.06758(4) 0.49514(19) 0.0421(5) Uani 1 1 d
C23 C 0.3039(2) 0.18953(3) 0.59313(17) 0.0358(4) Uani 1 1 d
C24 C 0.3381(3) 0.20972(4) 0.5069(2) 0.0429(5) Uani 1 1 d
C25 C 0.2941(3) 0.23568(4) 0.5332(2) 0.0517(5) Uani 1 1 d
C26 C 0.2136(3) 0.24198(4) 0.6449(2) 0.0563(6) Uani 1 1 d
C27 C 0.1767(3) 0.22233(4) 0.7306(2) 0.0506(5) Uani 1 1 d
C28 C 0.2221(3) 0.19635(4) 0.70562(19) 0.0428(5) Uani 1 1 d
C29 C 0.8127(3) 0.00652(4) 0.3178(3) 0.0632(7) Uani 1 1 d
C30 C 0.7758(6) -0.01522(5) 0.4089(4) 0.0923(11) Uani 1 1 d
O1 O 0.8747(3) 0.00153(3) 0.2159(2) 0.1028(8) Uani 1 1 d
H1 H 0.980(3) 0.1246(4) 0.323(2) 0.055(6) Uiso 1 1 d
H1A H 1.119(3) 0.1661(4) 0.3085(19) 0.047(5) Uiso 1 1 d
H1B H 0.980(3) 0.2050(4) 0.3860(19) 0.055(6) Uiso 1 1 d
H1C H 0.703(3) 0.2018(4) 0.4818(19) 0.050(6) Uiso 1 1 d
H1D H 0.302(3) 0.0749(4) 0.5264(19) 0.051(6) Uiso 1 1 d
H1E H 0.013(3) 0.0726(4) 0.6180(19) 0.053(6) Uiso 1 1 d
H1F H -0.128(3) 0.1113(4) 0.6885(19) 0.049(6) Uiso 1 1 d
H1G H 0.004(3) 0.1531(4) 0.6729(19) 0.051(6) Uiso 1 1 d
H1H H 0.784(3) 0.0945(4) 0.229(2) 0.058(6) Uiso 1 1 d
H1I H 0.847(3) 0.0495(4) 0.186(2) 0.061(6) Uiso 1 1 d
H1J H 0.683(3) 0.0288(4) 0.533(2) 0.047(6) Uiso 1 1 d
H1K H 0.615(3) 0.0725(4) 0.581(2) 0.053(6) Uiso 1 1 d
H1L H 0.389(3) 0.2049(4) 0.427(2) 0.051(6) Uiso 1 1 d
H1M H 0.323(3) 0.2504(5) 0.473(2) 0.061(6) Uiso 1 1 d
H1N H 0.184(3) 0.2611(5) 0.664(2) 0.074(7) Uiso 1 1 d
H1O H 0.117(3) 0.2269(4) 0.808(2) 0.058(6) Uiso 1 1 d
H1P H 0.198(3) 0.1826(4) 0.7679(19) 0.046(5) Uiso 1 1 d
H1Q H 0.804(5) -0.0302(8) 0.374(4) 0.148(15) Uiso 1 1 d
H1R H 0.843(5) -0.0136(8) 0.486(4) 0.143(17) Uiso 1 1 d
H1S H 0.653(7) -0.0161(9) 0.439(5) 0.19(2) Uiso 1 1 d

loop_
_atom_site_aniso_label
_atom_site_aniso_U_11
_atom_site_aniso_U_22
_atom_site_aniso_U_33
_atom_site_aniso_U_23
_atom_site_aniso_U_13
_atom_site_aniso_U_12
C1 0.0422(11) 0.0442(11) 0.0393(11) -0.0031(8) 0.0033(9) 0.0028(9)
C2 0.0401(11) 0.0505(12) 0.0442(12) 0.0013(9) 0.0051(9) -0.0041(9)
C3 0.0474(11) 0.0429(11) 0.0488(12) 0.0027(9) 0.0002(9) -0.0087(9)
C4 0.0452(10) 0.0352(10) 0.0445(11) -0.0005(8) 0.0013(9) -0.0019(9)
C5 0.0376(9) 0.0368(9) 0.0327(10) 0.0002(7) 0.0004(8) 0.0001(8)
C6 0.0377(9) 0.0364(9) 0.0330(10) 0.0002(7) -0.0021(8) 0.0000(8)
C7 0.0404(10) 0.0327(9) 0.0343(10) -0.0004(7) -0.0013(8) 0.0021(7)
C8 0.0400(10) 0.0324(9) 0.0363(10) -0.0009(7) 0.0008(8) 0.0002(7)
C9 0.0400(10) 0.0327(9) 0.0362(10) 0.0000(7) 0.0007(8) 0.0009(8)
C10 0.0389(10) 0.0336(9) 0.0324(10) 0.0005(7) 0.0000(8) 0.0010(7)
C11 0.0388(10) 0.0340(9) 0.0331(10) 0.0010(7) -0.0018(8) 0.0004(7)
C12 0.0393(10) 0.0361(9) 0.0331(10) -0.0003(7) -0.0003(8) -0.0026(8)
C13 0.0461(11) 0.0342(10) 0.0486(12) -0.0023(8) 0.0022(9) -0.0017(9)
C14 0.0482(11) 0.0411(11) 0.0518(13) 0.0012(9) 0.0028(10) -0.0113(9)
C15 0.0399(11) 0.0526(12) 0.0430(12) 0.0017(9) 0.0039(9) -0.0048(9)
C16 0.0399(10) 0.0430(10) 0.0389(11) -0.0008(8) 0.0027(8) 0.0009(8)
C17 0.0362(9) 0.0356(9) 0.0411(11) -0.0020(8) -0.0014(8) 0.0017(7)
C18 0.0531(12) 0.0372(10) 0.0419(11) -0.0015(8) 0.0069(9) 0.0018(9)
C19 0.0595(13) 0.0431(11) 0.0502(13) -0.0087(9) 0.0119(11) 0.0034(10)
C20 0.0475(11) 0.0340(9) 0.0582(13) -0.0044(9) 0.0021(10) 0.0025(8)
C21 0.0496(12) 0.0377(10) 0.0527(13) 0.0069(9) 0.0012(10) 0.0022(9)
C22 0.0452(11) 0.0377(10) 0.0432(12) 0.0002(8) 0.0044(9) 0.0020(8)
C23 0.0352(9) 0.0322(8) 0.0400(10) -0.0007(8) -0.0025(8) 0.0021(7)
C24 0.0407(10) 0.0434(11) 0.0445(12) 0.0040(9) 0.0011(9) 0.0027(8)
C25 0.0526(12) 0.0379(11) 0.0645(15) 0.0113(10) -0.0011(11) 0.0031(10)
C26 0.0571(13) 0.0356(11) 0.0762(17) -0.0004(10) 0.0030(12) 0.0085(10)
C27 0.0492(12) 0.0437(11) 0.0590(14) -0.0087(10) 0.0085(11) 0.0042(9)
C28 0.0464(11) 0.0365(10) 0.0454(12) -0.0004(8) 0.0028(9) 0.0016(9)
C29 0.0646(15) 0.0410(12) 0.0840(19) -0.0114(11) 0.0083(13) 0.0061(11)
C30 0.120(3) 0.0349(13) 0.122(3) 0.0078(16) 0.013(3) 0.0114(16)
O1 0.148(2) 0.0526(10) 0.1083(17) -0.0244(10) 0.0444(16) 0.0092(11)

loop_
_atom_type_symbol
_atom_type_description
_atom_type_scat_dispersion_real
_atom_type_scat_dispersion_imag
_atom_type_scat_source
C C 0.0033 0.0016 'International Tables Vol C Tables 4.2.6.8 and 6.1.1.4'
H H 0.0000 0.0000 'International Tables Vol C Tables 4.2.6.8 and 6.1.1.4'
O O 0.0106 0.0060 'International Tables Vol C Tables 4.2.6.8 and 6.1.1.4'

loop_
_geom_angle_atom_site_label_1
_geom_angle_atom_site_label_2
_geom_angle_atom_site_label_3
_geom_angle
C6 C1 C2 118.89(18)
C6 C1 H1 121.0(12)
C2 C1 H1 120.0(12)
C3 C2 C1 121.04(19)
C3 C2 H1A 119.7(11)
C1 C2 H1A 119.1(11)
C2 C3 C4 120.43(18)
C2 C3 H1B 121.2(12)
C4 C3 H1B 118.4(12)
C5 C4 C3 119.26(18)
C5 C4 H1C 122.2(12)
C3 C4 H1C 118.5(12)
C4 C5 C6 120.07(17)
C4 C5 C9 133.65(17)
C6 C5 C9 106.25(15)
C1 C6 C5 120.29(17)
C1 C6 C7 130.65(16)
C5 C6 C7 109.00(16)
C8 C7 C17 127.92(16)
C8 C7 C6 107.05(15)
C17 C7 C6 125.00(16)
C7 C8 C9 110.61(15)
C7 C8 C12 142.28(16)
C9 C8 C12 107.06(14)
C10 C9 C8 110.69(15)
C10 C9 C5 142.26(16)
C8 C9 C5 107.04(14)
C9 C10 C23 128.20(16)
C9 C10 C11 106.95(15)
C23 C10 C11 124.82(16)
C16 C11 C12 120.20(16)
C16 C11 C10 130.70(16)
C12 C11 C10 109.04(16)
C13 C12 C11 120.33(17)
C13 C12 C8 133.42(17)
C11 C12 C8 106.23(15)
C12 C13 C14 118.63(18)
C12 C13 H1D 120.3(12)
C14 C13 H1D 121.0(12)
C15 C14 C13 121.08(18)
C15 C14 H1E 119.0(12)
C13 C14 H1E 119.9(12)
C14 C15 C16 120.84(19)
C14 C15 H1F 121.1(11)
C16 C15 H1F 117.9(11)
C11 C16 C15 118.91(18)
C11 C16 H1G 121.8(11)
C15 C16 H1G 119.3(11)
C18 C17 C22 118.33(17)
C18 C17 C7 121.57(17)
C22 C17 C7 120.10(17)
C19 C18 C17 120.52(19)
C19 C18 H1H 120.8(12)
C17 C18 H1H 118.7(12)
C18 C19 C20 121.1(2)
C18 C19 H1I 120.4(13)
C20 C19 H1I 118.4(13)
C21 C20 C19 118.85(18)
C21 C20 C29 122.5(2)
C19 C20 C29 118.7(2)
C20 C21 C22 120.36(19)
C20 C21 H1J 122.7(12)
C22 C21 H1J 116.9(12)
C21 C22 C17 120.79(19)
C21 C22 H1K 119.9(12)
C17 C22 H1K 119.3(12)
C28 C23 C24 118.03(17)
C28 C23 C10 121.33(16)
C24 C23 C10 120.64(17)
C25 C24 C23 120.9(2)
C25 C24 H1L 120.8(12)
C23 C24 H1L 118.3(12)
C26 C25 C24 120.1(2)
C26 C25 H1M 118.4(13)
C24 C25 H1M 121.4(13)
C25 C26 C27 119.91(19)
C25 C26 H1N 119.5(14)
C27 C26 H1N 120.6(14)
C26 C27 C28 120.3(2)
C26 C27 H1O 119.4(12)
C28 C27 H1O 120.3(12)
C27 C28 C23 120.72(19)
C27 C28 H1P 119.7(11)
C23 C28 H1P 119.5(11)
O1 C29 C30 120.3(2)
O1 C29 C20 120.1(2)
C30 C29 C20 119.6(3)
C29 C30 H1Q 108(3)
C29 C30 H1R 113(2)
H1Q C30 H1R 108(3)
C29 C30 H1S 115(3)
H1Q C30 H1S 110(4)
H1R C30 H1S 103(4)

loop_
_geom_bond_atom_site_label_1
_geom_bond_atom_site_label_2
_geom_bond_distance
C1 C6 1.380(3)
C1 C2 1.398(3)
C1 H1 0.97(2)
C2 C3 1.382(3)
C2 H1A 0.97(2)
C3 C4 1.395(3)
C3 H1B 1.00(2)
C4 C5 1.384(2)
C4 H1C 0.97(2)
C5 C6 1.420(2)
C5 C9 1.470(2)
C6 C7 1.493(2)
C7 C8 1.360(2)
C7 C17 1.472(2)
C8 C9 1.459(2)
C8 C12 1.469(3)
C9 C10 1.361(2)
C10 C23 1.470(2)
C10 C11 1.493(2)
C11 C16 1.383(3)
C11 C12 1.422(2)
C12 C13 1.382(2)
C13 C14 1.400(3)
C13 H1D 0.99(2)
C14 C15 1.377(3)
C14 H1E 0.98(2)
C15 C16 1.396(3)
C15 H1F 0.97(2)
C16 H1G 1.01(2)
C17 C18 1.396(3)
C17 C22 1.397(3)
C18 C19 1.380(3)
C18 H1H 0.99(2)
C19 C20 1.389(3)
C19 H1I 0.95(2)
C20 C21 1.387(3)
C20 C29 1.498(3)
C21 C22 1.390(3)
C21 H1J 0.95(2)
C22 H1K 1.01(2)
C23 C28 1.397(3)
C23 C24 1.400(3)
C24 C25 1.383(3)
C24 H1L 0.97(2)
C25 C26 1.379(3)
C25 H1M 1.01(2)
C26 C27 1.381(3)
C26 H1N 1.01(2)
C27 C28 1.383(3)
C27 H1O 0.97(2)
C28 H1P 0.98(2)
C29 O1 1.214(3)
C29 C30 1.495(4)
C30 H1Q 0.87(4)
C30 H1R 0.98(4)
C30 H1S 0.98(5)

loop_
_geom_torsion_atom_site_label_1
_geom_torsion_atom_site_label_2
_geom_torsion_atom_site_label_3
_geom_torsion_atom_site_label_4
_geom_torsion
C6 C1 C2 C3 1.1(3)
C1 C2 C3 C4 -0.6(3)
C2 C3 C4 C5 -0.7(3)
C3 C4 C5 C6 1.5(3)
C3 C4 C5 C9 179.5(2)
C2 C1 C6 C5 -0.3(3)
C2 C1 C6 C7 -177.00(19)
C4 C5 C6 C1 -1.0(3)
C9 C5 C6 C1 -179.50(17)
C4 C5 C6 C7 176.38(17)
C9 C5 C6 C7 -2.1(2)
C1 C6 C7 C8 177.9(2)
C5 C6 C7 C8 0.9(2)
C1 C6 C7 C17 -0.1(3)
C5 C6 C7 C17 -177.15(17)
C17 C7 C8 C9 178.71(17)
C6 C7 C8 C9 0.7(2)
C17 C7 C8 C12 -4.5(4)
C6 C7 C8 C12 177.4(2)
C7 C8 C9 C10 178.87(17)
C12 C8 C9 C10 0.9(2)
C7 C8 C9 C5 -2.0(2)
C12 C8 C9 C5 -179.94(16)
C4 C5 C9 C10 2.9(4)
C6 C5 C9 C10 -178.8(2)
C4 C5 C9 C8 -175.7(2)
C6 C5 C9 C8 2.50(19)
C8 C9 C10 C23 -178.45(17)
C5 C9 C10 C23 2.9(4)
C8 C9 C10 C11 -0.2(2)
C5 C9 C10 C11 -178.9(2)
C9 C10 C11 C16 -177.74(19)
C23 C10 C11 C16 0.6(3)
C9 C10 C11 C12 -0.6(2)
C23 C10 C11 C12 177.70(16)
C16 C11 C12 C13 0.0(3)
C10 C11 C12 C13 -177.51(17)
C16 C11 C12 C8 178.64(17)
C10 C11 C12 C8 1.2(2)
C7 C8 C12 C13 0.3(4)
C9 C8 C12 C13 177.1(2)
C7 C8 C12 C11 -178.1(2)
C9 C8 C12 C11 -1.27(19)
C11 C12 C13 C14 -0.7(3)
C8 C12 C13 C14 -179.0(2)
C12 C13 C14 C15 0.8(3)
C13 C14 C15 C16 -0.1(3)
C12 C11 C16 C15 0.7(3)
C10 C11 C16 C15 177.55(19)
C14 C15 C16 C11 -0.6(3)
C8 C7 C17 C18 137.3(2)
C6 C7 C17 C18 -45.1(3)
C8 C7 C17 C22 -42.6(3)
C6 C7 C17 C22 135.13(19)
C22 C17 C18 C19 1.0(3)
C7 C17 C18 C19 -178.81(19)
C17 C18 C19 C20 -0.3(3)
C18 C19 C20 C21 -0.5(3)
C18 C19 C20 C29 178.8(2)
C19 C20 C21 C22 0.8(3)
C29 C20 C21 C22 -178.6(2)
C20 C21 C22 C17 -0.1(3)
C18 C17 C22 C21 -0.8(3)
C7 C17 C22 C21 179.03(17)
C9 C10 C23 C28 -140.2(2)
C11 C10 C23 C28 41.9(3)
C9 C10 C23 C24 40.4(3)
C11 C10 C23 C24 -137.56(19)
C28 C23 C24 C25 0.9(3)
C10 C23 C24 C25 -179.66(18)
C23 C24 C25 C26 -0.8(3)
C24 C25 C26 C27 0.0(3)
C25 C26 C27 C28 0.8(3)
C26 C27 C28 C23 -0.7(3)
C24 C23 C28 C27 -0.1(3)
C10 C23 C28 C27 -179.59(18)
C21 C20 C29 O1 -179.1(3)
C19 C20 C29 O1 1.6(4)
C21 C20 C29 C30 1.8(4)
C19 C20 C29 C30 -177.6(3)
